data_4109664
loop_
_publ_author_name
'Debabrata Maiti'
'Julia S. Woertink'
'Michael A. Vance'
'Ashley E. Milligan'
'Amy A. Narducci Sarjeant'
'Edward I. Solomon'
'Kenneth D. Karlin'

_publ_section_title
;
 Copper(I)/S8 Reversible Reactions Leading to an End-On Bound Dicopper(II)
 Disulfide Complex: Nucleophilic Reactivity and Analogies to
 Copper-Dioxygen Chemistry
;
_journal_name_full 'Journal of the American Chemical Society'
_journal_page_first 8882
_journal_page_last 8892
_journal_paper_doi 10.1021/ja071968z
_journal_volume 129
_journal_year 2007
_chemical_formula_moiety 'C20 H22 Cl Cu N4 O, C24 B F20'
_chemical_formula_sum 'C44 H22 B Cl Cu F20 N4 O'
_chemical_formula_weight 1112.46
_chemical_name_systematic
; 
 ? 
;
_space_group_IT_number 14
_symmetry_cell_setting monoclinic
_symmetry_space_group_name_Hall '-P 2ybc'
_symmetry_space_group_name_H-M 'P 1 21/c 1'
_atom_sites_solution_hydrogens geom
_atom_sites_solution_primary direct
_atom_sites_solution_secondary difmap
_audit_creation_date
;
'Wed Mar 02 09:25:41 2005'
;
_audit_creation_method SHELXL-97
_cell_angle_alpha 90.00
_cell_angle_beta 99.343(11)
_cell_angle_gamma 90.00
_cell_formula_units_Z 4
_cell_length_a 11.4310(15)
_cell_length_b 18.200(2)
_cell_length_c 20.593(3)
_cell_measurement_reflns_used 5922
_cell_measurement_temperature 110
_cell_measurement_theta_max 23.30
_cell_measurement_theta_min 1.93
_cell_volume 4227.4(10)
_computing_cell_refinement 'Oxford Diffraction CrysAlis RED'
_computing_data_collection 'Oxford Diffraction CrysAlis CCD'
_computing_data_reduction 'Oxford Diffraction CrysAlis RED'
_computing_molecular_graphics 'Sheldrick, G.M. (2000). SHELXTL v6.10.'
_computing_publication_material 'Sheldrick, G.M. (2000). SHELXTL v6.10.'
_computing_structure_refinement 'Sheldrick, G.M. (2000). SHELXTL v6.10.'
_computing_structure_solution 'Sheldrick, G.M. (2000). SHELXTL v6.10.'
_diffrn_ambient_temperature 110
_diffrn_detector_area_resol_mean 15.9890
_diffrn_measured_fraction_theta_full 0.997
_diffrn_measured_fraction_theta_max 0.997
_diffrn_measurement_details 'see scan set'
_diffrn_measurement_device Kappa
_diffrn_measurement_device_type Xcalibur3
_diffrn_measurement_method ' omega scans'
_diffrn_orient_matrix_UB_11 -0.0037663134
_diffrn_orient_matrix_UB_12 0.0260809406
_diffrn_orient_matrix_UB_13 -0.0257541824
_diffrn_orient_matrix_UB_21 -0.0468008961
_diffrn_orient_matrix_UB_22 -0.0202817880
_diffrn_orient_matrix_UB_23 -0.0183903480
_diffrn_orient_matrix_UB_31 -0.0416386527
_diffrn_orient_matrix_UB_32 0.0206144002
_diffrn_orient_matrix_UB_33 0.0144369552
_diffrn_radiation_monochromator graphite
_diffrn_radiation_source 'Enhance (Mo) X-ray Source'
_diffrn_radiation_type 'Mo K\a'
_diffrn_radiation_wavelength 0.71073
_diffrn_reflns_av_R_equivalents 0.0556
_diffrn_reflns_av_sigmaI/netI 0.1004
_diffrn_reflns_limit_h_max 13
_diffrn_reflns_limit_h_min -15
_diffrn_reflns_limit_k_max 24
_diffrn_reflns_limit_k_min -20
_diffrn_reflns_limit_l_max 21
_diffrn_reflns_limit_l_min -27
_diffrn_reflns_number 31190
_diffrn_reflns_resolution_max 0.75
_diffrn_reflns_theta_full 28.28
_diffrn_reflns_theta_max 28.28
_diffrn_reflns_theta_min 3.81
_diffrn_source_current 40
_diffrn_source_power 2
_diffrn_source_voltage 50
_diffrn_standards_interval_count 1
_diffrn_standards_interval_time 50
_exptl_absorpt_coefficient_mu 0.70748
_exptl_absorpt_correction_T_max 0.93765
_exptl_absorpt_correction_T_min 0.90644
_exptl_absorpt_correction_type numerical
_exptl_absorpt_process_details
;
CrysAlis RED, Oxford Diffraction Ltd.,
Version 1.171.26pre9 beta (release 04-02-2005 CrysAlis171 .NET)
(compiled Feb  4 2005,10:44:33)
Analytical numeric absorption correction using a multifaceted crystal
model based on expressions derived by R.C. Clark & J.S. Reid.
;
_exptl_crystal_colour blue-green
_exptl_crystal_density_diffrn 1.748
_exptl_crystal_description prism
_exptl_crystal_F_000 2212
_exptl_crystal_size_max 0.11407
_exptl_crystal_size_mid 0.07002
_exptl_crystal_size_min 0.03846
_refine_diff_density_max 0.540
_refine_diff_density_min -0.407
_refine_diff_density_rms 0.081
_refine_ls_extinction_method none
_refine_ls_goodness_of_fit_ref 0.962
_refine_ls_hydrogen_treatment mixed
_refine_ls_matrix_type full
_refine_ls_number_parameters 650
_refine_ls_number_reflns 10463
_refine_ls_number_restraints 0
_refine_ls_restrained_S_all 0.962
_refine_ls_R_factor_all 0.1096
_refine_ls_R_factor_gt 0.0499
_refine_ls_shift/su_max 0.001
_refine_ls_shift/su_mean 0.000
_refine_ls_structure_factor_coef Fsqd
_refine_ls_weighting_details 'calc w=1/[\s^2^(Fo^2^)+(0.0408P)^2^+0.0000P] where P=(Fo^2^+2Fc^2^)/3'
_refine_ls_weighting_scheme calc
_refine_ls_wR_factor_gt 0.0903
_refine_ls_wR_factor_ref 0.1098
_reflns_number_gt 5854
_reflns_number_total 10463
_reflns_threshold_expression >2sigma(I)
_cod_data_source_file ja071968zsi20070320_120010.cif
_cod_data_source_block x0105
_cod_original_cell_volume 4227.5(10)
_cod_original_sg_symbol_H-M 'P 1 21/c 1 '
_cod_database_code 4109664
_audit_creation_method_reference
;
CrysAlis RED, Oxford Diffraction Ltd.,
Version 1.171.26pre9 beta (release 04-02-2005 CrysAlis171 .NET)
(compiled Feb  4 2005,10:44:33)
;
_computing_data_collection_reference
;
CrysAlis CCD, Oxford Diffraction Ltd.,
Version 1.171.26pre9 beta (release 04-02-2005 CrysAlis171 .NET)
(compiled Feb  4 2005,10:44:33)
;
_computing_cell_refinment_reference
;
CrysAlis RED, Oxford Diffraction Ltd.,
Version 1.171.26pre9 beta (release 04-02-2005 CrysAlis171 .NET)
(compiled Feb  4 2005,10:44:33)
;
_computing_data_reduction_reference
;
CrysAlis RED, Oxford Diffraction Ltd.,
Version 1.171.26pre9 beta (release 04-02-2005 CrysAlis171 .NET)
(compiled Feb  4 2005,10:44:33)
;
_cell_measurement_resolution_max 0.90
_jhu_your_name_here 'Dr. Amy A Sarjeant'
_jhu_your_lab_here 'NCB 240'
_jhu_your_phone_number_here x6-8569
_jhu_your_email_here xray@jhu.edu
_jhu_institutional_source 'Karlin Lab'
_jhu_submitting_scientist 'Debabrata Maiti'
_jhu_scientist_phone x6-6557
_jhu_scientist_email dmaiti1@jhu.edu
_jhu_identifying_number x0105
_jhu_xray_labbook 77
_jhu_crystalization_labbook 6MeO-Cl
_jhu_crystalization_solvent 'Heptane, Tetrahydrofuran, Deuterated Chloroform, Pentane'
_jhu_crystalization_method Evaporation
_jhu_diffraction_detector_distance 50
_jhu_quality_factor 2

loop_
_symmetry_equiv_pos_as_xyz
'x, y, z'
'-x, y+1/2, -z+1/2'
'-x, -y, -z'
'x, -y-1/2, z-1/2'

loop_
_atom_site_label
_atom_site_type_symbol
_atom_site_fract_x
_atom_site_fract_y
_atom_site_fract_z
_atom_site_U_iso_or_equiv
_atom_site_adp_type
_atom_site_occupancy
_atom_site_symmetry_multiplicity
_atom_site_calc_flag
_atom_site_refinement_flags
Cl1 Cl -0.11557(6) 0.45071(4) 0.03098(4) 0.01965(17) Uani 1 1 d .
O1 O -0.16866(19) 0.22548(11) 0.13314(12) 0.0302(6) Uani 1 1 d .
Cu1 Cu 0.08014(3) 0.443754(18) 0.06861(2) 0.01897(11) Uani 1 1 d .
N1 N 0.0882(2) 0.52514(12) 0.13356(13) 0.0220(6) Uani 1 1 d .
N2 N 0.2600(2) 0.44218(11) 0.10288(12) 0.0148(5) Uani 1 1 d .
N3 N 0.1214(2) 0.36495(12) 0.00773(13) 0.0185(6) Uani 1 1 d .
N4 N 0.0993(2) 0.33441(12) 0.14369(13) 0.0197(6) Uani 1 1 d .
C1 C -0.0006(3) 0.55183(16) 0.16062(17) 0.0259(7) Uani 1 1 d .
H1A H -0.0784 0.5339 0.1456 0.031 Uiso 1 1 calc R
C2 C 0.0148(3) 0.60413(17) 0.20922(18) 0.0323(8) Uani 1 1 d .
H2A H -0.0509 0.6218 0.2276 0.039 Uiso 1 1 calc R
C3 C 0.1263(3) 0.63036(16) 0.23072(18) 0.0333(9) Uani 1 1 d .
H3A H 0.1393 0.6663 0.2646 0.040 Uiso 1 1 calc R
C4 C 0.2200(3) 0.60412(15) 0.20280(17) 0.0274(8) Uani 1 1 d .
H4A H 0.2980 0.6222 0.2167 0.033 Uiso 1 1 calc R
C5 C 0.1985(3) 0.55128(15) 0.15446(16) 0.0210(7) Uani 1 1 d .
C6 C 0.2918(3) 0.51966(15) 0.11910(17) 0.0231(7) Uani 1 1 d .
H6A H 0.2954 0.5478 0.0783 0.028 Uiso 1 1 calc R
H6B H 0.3704 0.5222 0.1475 0.028 Uiso 1 1 calc R
C7 C 0.3149(3) 0.41209(16) 0.04862(16) 0.0216(7) Uani 1 1 d .
H7A H 0.3934 0.3911 0.0665 0.026 Uiso 1 1 calc R
H7B H 0.3269 0.4521 0.0178 0.026 Uiso 1 1 calc R
C8 C 0.2387(3) 0.35389(15) 0.01248(16) 0.0198(7) Uani 1 1 d .
C9 C 0.2849(3) 0.29364(17) -0.01463(17) 0.0264(8) Uani 1 1 d .
H9A H 0.3682 0.2862 -0.0095 0.032 Uiso 1 1 calc R
C10 C 0.2074(3) 0.24443(18) -0.04933(19) 0.0369(9) Uani 1 1 d .
H10A H 0.2367 0.2024 -0.0688 0.044 Uiso 1 1 calc R
C11 C 0.0870(3) 0.25650(18) -0.05565(19) 0.0347(9) Uani 1 1 d .
H11A H 0.0326 0.2232 -0.0799 0.042 Uiso 1 1 calc R
C12 C 0.0469(3) 0.31708(16) -0.02662(17) 0.0249(8) Uani 1 1 d .
H12A H -0.0360 0.3254 -0.0310 0.030 Uiso 1 1 calc R
C13 C 0.0317(3) 0.27457(16) 0.14007(16) 0.0211(7) Uani 1 1 d .
C14 C 0.0799(3) 0.20486(16) 0.14984(17) 0.0264(8) Uani 1 1 d .
H14A H 0.0297 0.1630 0.1471 0.032 Uiso 1 1 calc R
C15 C 0.2013(3) 0.19659(16) 0.16357(18) 0.0289(8) Uani 1 1 d .
H15A H 0.2356 0.1490 0.1694 0.035 Uiso 1 1 calc R
C16 C 0.2721(3) 0.25822(15) 0.16876(17) 0.0250(8) Uani 1 1 d .
H16A H 0.3559 0.2542 0.1795 0.030 Uiso 1 1 calc R
C17 C 0.2180(3) 0.32603(15) 0.15799(16) 0.0198(7) Uani 1 1 d .
C18 C 0.2876(3) 0.39662(15) 0.16334(16) 0.0208(7) Uani 1 1 d .
H18A H 0.2695 0.4251 0.2014 0.025 Uiso 1 1 calc R
H18B H 0.3734 0.3851 0.1714 0.025 Uiso 1 1 calc R
C19 C -0.0998(3) 0.28847(15) 0.12681(17) 0.0259(8) Uani 1 1 d .
H19A H -0.1193 0.3265 0.1577 0.031 Uiso 1 1 calc R
H19B H -0.1216 0.3081 0.0816 0.031 Uiso 1 1 calc R
C20 C -0.2048(3) 0.18817(18) 0.07261(19) 0.0367(9) Uani 1 1 d .
H20A H -0.2430 0.1417 0.0809 0.055 Uiso 1 1 calc R
H20B H -0.1353 0.1782 0.0517 0.055 Uiso 1 1 calc R
H20C H -0.2609 0.2189 0.0434 0.055 Uiso 1 1 calc R
B101 B -0.2946(3) 0.41132(18) 0.3173(2) 0.0229(8) Uani 1 1 d .
F1 F -0.26433(16) 0.53808(9) 0.23817(9) 0.0292(5) Uani 1 1 d .
F2 F -0.30741(15) 0.55103(8) 0.10833(9) 0.0278(4) Uani 1 1 d .
F3 F -0.39531(15) 0.43476(9) 0.03154(9) 0.0283(4) Uani 1 1 d .
F4 F -0.42890(15) 0.30419(9) 0.08923(9) 0.0282(4) Uani 1 1 d .
F5 F -0.38971(15) 0.28957(8) 0.21776(9) 0.0278(4) Uani 1 1 d .
F6 F -0.12135(16) 0.53538(9) 0.36999(10) 0.0357(5) Uani 1 1 d .
F7 F 0.10844(17) 0.53494(10) 0.36882(11) 0.0431(6) Uani 1 1 d .
F8 F 0.21825(16) 0.41491(10) 0.32747(11) 0.0406(5) Uani 1 1 d .
F9 F 0.08651(16) 0.29393(9) 0.28690(10) 0.0326(5) Uani 1 1 d .
F10 F -0.14706(15) 0.29469(8) 0.28261(9) 0.0273(4) Uani 1 1 d .
F11 F -0.23111(17) 0.44256(9) 0.45459(10) 0.0355(5) Uani 1 1 d .
F12 F -0.3199(2) 0.54345(12) 0.52626(11) 0.0573(7) Uani 1 1 d .
F13 F -0.4929(2) 0.63634(13) 0.46973(12) 0.0699(8) Uani 1 1 d .
F14 F -0.5770(2) 0.62421(12) 0.33886(12) 0.0577(7) Uani 1 1 d .
F15 F -0.49405(16) 0.52336(10) 0.26626(10) 0.0352(5) Uani 1 1 d .
F16 F -0.17116(15) 0.29607(8) 0.41421(9) 0.0263(4) Uani 1 1 d .
F17 F -0.27067(15) 0.17760(9) 0.45300(10) 0.0294(5) Uani 1 1 d .
F18 F -0.50430(16) 0.14869(10) 0.41239(11) 0.0381(5) Uani 1 1 d .
F19 F -0.63960(16) 0.24741(10) 0.33250(11) 0.0402(5) Uani 1 1 d .
F20 F -0.54023(15) 0.36777(10) 0.29221(10) 0.0330(5) Uani 1 1 d .
C101 C -0.3292(3) 0.41434(16) 0.23659(17) 0.0227(7) Uani 1 1 d .
C102 C -0.3080(3) 0.47800(15) 0.20299(17) 0.0222(7) Uani 1 1 d .
C103 C -0.3286(3) 0.48654(15) 0.13611(17) 0.0204(7) Uani 1 1 d .
C104 C -0.3708(3) 0.42794(16) 0.09728(17) 0.0224(7) Uani 1 1 d .
C105 C -0.3882(3) 0.36247(16) 0.12703(17) 0.0230(7) Uani 1 1 d .
C106 C -0.3671(3) 0.35689(15) 0.19425(18) 0.0225(7) Uani 1 1 d .
C107 C -0.1484(3) 0.41406(15) 0.32753(16) 0.0213(7) Uani 1 1 d .
C108 C -0.0756(3) 0.47320(16) 0.34824(18) 0.0272(8) Uani 1 1 d .
C109 C 0.0450(3) 0.47447(16) 0.34860(18) 0.0288(8) Uani 1 1 d .
C110 C 0.1008(3) 0.41495(18) 0.32733(18) 0.0298(8) Uani 1 1 d .
C111 C 0.0334(3) 0.35437(16) 0.30585(17) 0.0246(8) Uani 1 1 d .
C112 C -0.0867(3) 0.35581(15) 0.30558(16) 0.0205(7) Uani 1 1 d .
C113 C -0.3532(3) 0.47824(16) 0.35633(17) 0.0259(8) Uani 1 1 d .
C114 C -0.3173(3) 0.48692(18) 0.42307(19) 0.0321(9) Uani 1 1 d .
C115 C -0.3614(3) 0.53824(19) 0.46177(19) 0.0410(10) Uani 1 1 d .
C116 C -0.4488(4) 0.5855(2) 0.4330(2) 0.0469(11) Uani 1 1 d .
C117 C -0.4911(3) 0.57847(19) 0.3676(2) 0.0399(10) Uani 1 1 d .
C118 C -0.4443(3) 0.52597(18) 0.33046(18) 0.0311(8) Uani 1 1 d .
C119 C -0.3492(3) 0.33783(16) 0.34824(16) 0.0222(7) Uani 1 1 d .
C120 C -0.2880(3) 0.28698(16) 0.39075(17) 0.0230(7) Uani 1 1 d .
C121 C -0.3378(3) 0.22499(16) 0.41213(17) 0.0236(7) Uani 1 1 d .
C122 C -0.4554(3) 0.21056(16) 0.39271(18) 0.0268(8) Uani 1 1 d .
C123 C -0.5229(3) 0.26031(18) 0.35272(18) 0.0287(8) Uani 1 1 d .
C124 C -0.4694(3) 0.32204(17) 0.33290(17) 0.0267(8) Uani 1 1 d .

loop_
_atom_site_aniso_label
_atom_site_aniso_U_11
_atom_site_aniso_U_22
_atom_site_aniso_U_33
_atom_site_aniso_U_23
_atom_site_aniso_U_13
_atom_site_aniso_U_12
Cl1 0.0163(4) 0.0221(4) 0.0198(4) 0.0010(3) 0.0008(3) 0.0004(3)
O1 0.0276(13) 0.0362(13) 0.0257(15) 0.0057(10) 0.0008(11) -0.0092(10)
Cu1 0.0174(2) 0.01994(19) 0.0183(2) -0.00252(16) -0.00089(16) 0.00044(15)
N1 0.0248(15) 0.0200(13) 0.0218(17) -0.0007(11) 0.0052(13) 0.0013(11)
N2 0.0179(13) 0.0134(11) 0.0116(14) 0.0007(10) -0.0020(11) -0.0017(9)
N3 0.0177(14) 0.0204(13) 0.0161(16) 0.0026(10) -0.0008(11) 0.0005(10)
N4 0.0191(15) 0.0229(13) 0.0168(16) 0.0021(11) 0.0019(12) -0.0010(10)
C1 0.0319(19) 0.0263(17) 0.019(2) 0.0000(14) 0.0034(15) 0.0017(14)
C2 0.043(2) 0.0319(19) 0.023(2) -0.0001(15) 0.0084(18) 0.0052(16)
C3 0.057(3) 0.0182(16) 0.023(2) -0.0011(14) -0.0002(18) 0.0013(16)
C4 0.036(2) 0.0200(16) 0.025(2) 0.0005(14) 0.0020(16) -0.0069(14)
C5 0.0254(18) 0.0166(15) 0.0195(19) 0.0060(13) -0.0015(14) -0.0017(13)
C6 0.0186(17) 0.0228(16) 0.025(2) 0.0007(13) -0.0062(14) -0.0060(13)
C7 0.0162(16) 0.0244(16) 0.024(2) 0.0012(13) 0.0010(14) -0.0015(12)
C8 0.0197(17) 0.0228(16) 0.0172(19) 0.0038(13) 0.0039(14) 0.0001(12)
C9 0.0204(18) 0.0348(18) 0.025(2) -0.0089(15) 0.0066(15) 0.0007(14)
C10 0.035(2) 0.038(2) 0.040(3) -0.0193(17) 0.0142(19) -0.0008(16)
C11 0.032(2) 0.042(2) 0.031(2) -0.0189(17) 0.0064(17) -0.0107(16)
C12 0.0192(18) 0.0316(18) 0.024(2) -0.0048(14) 0.0030(15) -0.0041(13)
C13 0.0212(18) 0.0236(16) 0.0186(19) 0.0011(13) 0.0038(14) -0.0003(13)
C14 0.030(2) 0.0218(16) 0.028(2) 0.0034(14) 0.0077(16) -0.0026(14)
C15 0.030(2) 0.0189(16) 0.036(2) 0.0033(14) 0.0009(17) 0.0028(13)
C16 0.0202(18) 0.0257(17) 0.027(2) 0.0045(14) -0.0015(15) 0.0024(13)
C17 0.0232(18) 0.0222(16) 0.0130(18) 0.0023(12) -0.0001(14) -0.0039(13)
C18 0.0202(17) 0.0232(16) 0.017(2) 0.0042(13) -0.0018(14) 0.0018(12)
C19 0.0271(19) 0.0223(16) 0.027(2) 0.0042(14) -0.0003(16) -0.0054(13)
C20 0.040(2) 0.0313(19) 0.033(3) 0.0025(16) -0.0098(18) -0.0059(15)
B101 0.025(2) 0.0212(18) 0.022(2) 0.0048(15) 0.0010(17) 0.0050(15)
F1 0.0371(11) 0.0238(9) 0.0250(12) -0.0004(8) 0.0004(9) -0.0011(8)
F2 0.0330(11) 0.0238(9) 0.0265(12) 0.0088(8) 0.0045(9) 0.0025(8)
F3 0.0237(10) 0.0456(11) 0.0155(11) 0.0033(8) 0.0028(8) 0.0008(8)
F4 0.0267(10) 0.0305(10) 0.0261(12) -0.0054(8) 0.0006(9) 0.0001(8)
F5 0.0330(11) 0.0237(9) 0.0257(12) 0.0014(8) 0.0013(9) -0.0015(8)
F6 0.0370(12) 0.0230(10) 0.0449(15) -0.0038(9) -0.0003(10) 0.0040(8)
F7 0.0365(12) 0.0342(11) 0.0535(16) -0.0027(10) -0.0079(11) -0.0106(9)
F8 0.0253(12) 0.0561(13) 0.0405(15) 0.0044(10) 0.0056(10) -0.0028(9)
F9 0.0310(11) 0.0372(11) 0.0305(13) -0.0020(9) 0.0078(9) 0.0076(8)
F10 0.0282(10) 0.0225(9) 0.0307(13) -0.0053(8) 0.0031(9) -0.0015(7)
F11 0.0397(12) 0.0402(11) 0.0230(12) 0.0013(9) -0.0054(9) 0.0151(9)
F12 0.0675(16) 0.0765(16) 0.0230(14) -0.0143(11) -0.0070(12) 0.0303(12)
F13 0.0795(18) 0.0814(17) 0.0438(18) -0.0241(13) -0.0050(14) 0.0487(14)
F14 0.0621(15) 0.0636(14) 0.0422(17) -0.0069(11) -0.0073(12) 0.0443(12)
F15 0.0378(12) 0.0436(11) 0.0213(13) -0.0001(9) -0.0041(9) 0.0173(9)
F16 0.0203(10) 0.0270(9) 0.0290(12) 0.0077(8) -0.0037(8) 0.0023(7)
F17 0.0302(11) 0.0235(9) 0.0326(13) 0.0081(8) -0.0006(9) 0.0022(8)
F18 0.0327(11) 0.0372(11) 0.0440(15) 0.0092(9) 0.0049(10) -0.0079(9)
F19 0.0195(11) 0.0608(13) 0.0390(15) 0.0124(10) 0.0006(10) -0.0046(9)
F20 0.0215(10) 0.0473(11) 0.0279(13) 0.0135(9) -0.0023(9) 0.0093(8)
C101 0.0212(17) 0.0205(16) 0.026(2) 0.0006(14) 0.0017(15) 0.0025(12)
C102 0.0198(17) 0.0187(15) 0.027(2) -0.0030(14) 0.0011(15) 0.0034(12)
C103 0.0181(16) 0.0211(16) 0.022(2) 0.0057(13) 0.0037(14) 0.0061(12)
C104 0.0150(16) 0.0350(18) 0.017(2) 0.0011(14) 0.0025(14) 0.0029(13)
C105 0.0145(16) 0.0285(17) 0.026(2) -0.0057(14) 0.0035(14) 0.0025(13)
C106 0.0176(17) 0.0217(16) 0.028(2) 0.0035(14) 0.0039(15) 0.0014(12)
C107 0.0250(18) 0.0191(15) 0.0176(19) 0.0044(13) -0.0032(14) 0.0007(13)
C108 0.029(2) 0.0225(17) 0.029(2) -0.0002(14) -0.0008(16) 0.0070(14)
C109 0.028(2) 0.0205(16) 0.035(2) 0.0035(15) -0.0043(16) -0.0079(14)
C110 0.0191(19) 0.042(2) 0.027(2) 0.0045(16) 0.0001(15) -0.0007(15)
C111 0.031(2) 0.0267(17) 0.017(2) 0.0057(14) 0.0057(15) 0.0083(14)
C112 0.0237(18) 0.0179(15) 0.0187(19) 0.0014(13) -0.0007(14) -0.0022(13)
C113 0.0281(19) 0.0241(16) 0.024(2) 0.0024(14) 0.0015(16) 0.0050(14)
C114 0.035(2) 0.0333(19) 0.026(2) 0.0034(16) -0.0019(17) 0.0100(15)
C115 0.051(2) 0.050(2) 0.018(2) -0.0081(17) -0.0048(18) 0.0199(18)
C116 0.051(3) 0.053(2) 0.037(3) -0.015(2) 0.006(2) 0.026(2)
C117 0.038(2) 0.047(2) 0.033(3) 0.0006(18) -0.0015(19) 0.0224(17)
C118 0.033(2) 0.0373(19) 0.022(2) -0.0024(15) 0.0007(17) 0.0095(15)
C119 0.0256(18) 0.0256(16) 0.0155(19) 0.0009(13) 0.0037(14) 0.0016(13)
C120 0.0182(17) 0.0249(16) 0.025(2) -0.0037(14) 0.0004(15) 0.0018(13)
C121 0.0244(19) 0.0260(17) 0.019(2) 0.0030(14) 0.0005(15) 0.0044(13)
C122 0.0269(19) 0.0247(17) 0.030(2) 0.0001(14) 0.0086(16) -0.0037(14)
C123 0.0197(19) 0.044(2) 0.022(2) 0.0012(16) 0.0024(15) -0.0006(15)
C124 0.030(2) 0.0305(18) 0.018(2) 0.0055(14) 0.0007(15) 0.0074(14)

loop_
_atom_type_symbol
_atom_type_description
_atom_type_scat_dispersion_real
_atom_type_scat_dispersion_imag
_atom_type_scat_source
C C 0.0033 0.0016 'International Tables Vol C Tables 4.2.6.8 and 6.1.1.4'
H H 0.0000 0.0000 'International Tables Vol C Tables 4.2.6.8 and 6.1.1.4'
B B 0.0013 0.0007 'International Tables Vol C Tables 4.2.6.8 and 6.1.1.4'
N N 0.0061 0.0033 'International Tables Vol C Tables 4.2.6.8 and 6.1.1.4'
O O 0.0106 0.0060 'International Tables Vol C Tables 4.2.6.8 and 6.1.1.4'
F F 0.0171 0.0103 'International Tables Vol C Tables 4.2.6.8 and 6.1.1.4'
Cl Cl 0.1484 0.1585 'International Tables Vol C Tables 4.2.6.8 and 6.1.1.4'
Cu Cu 0.3201 1.2651 'International Tables Vol C Tables 4.2.6.8 and 6.1.1.4'

loop_
_exptl_crystal_face_index_h
_exptl_crystal_face_index_k
_exptl_crystal_face_index_l
_exptl_crystal_face_perp_dist
-3.00 22.00 -13.00 0.0731
11.00 7.00 16.00 0.0972
-1.00 -16.00 -23.00 0.0569
15.00 -9.00 -8.00 0.0703
-13.00 -2.00 20.00 0.0385
-5.00 21.00 16.00 0.0842
1.00 -19.00 -20.00 0.0392
10.00 -18.00 -12.00 0.0567
8.00 -7.00 21.00 0.1141

loop_
_geom_angle_atom_site_label_1
_geom_angle_atom_site_label_2
_geom_angle_atom_site_label_3
_geom_angle
C19 O1 C20 113.3(3)
N1 Cu1 N3 163.95(10)
N1 Cu1 N2 81.09(10)
N3 Cu1 N2 83.22(9)
N1 Cu1 Cl1 97.18(8)
N3 Cu1 Cl1 98.40(7)
N2 Cu1 Cl1 177.56(6)
C1 N1 C5 118.4(3)
C1 N1 Cu1 126.9(2)
C5 N1 Cu1 114.6(2)
C7 N2 C6 113.9(2)
C7 N2 C18 111.7(2)
C6 N2 C18 109.3(2)
C7 N2 Cu1 105.62(17)
C6 N2 Cu1 104.99(16)
C18 N2 Cu1 111.03(17)
C12 N3 C8 118.9(3)
C12 N3 Cu1 126.9(2)
C8 N3 Cu1 113.2(2)
C13 N4 C17 118.3(2)
N1 C1 C2 122.9(3)
C3 C2 C1 118.8(3)
C2 C3 C4 119.4(3)
C5 C4 C3 118.9(3)
N1 C5 C4 121.6(3)
N1 C5 C6 114.2(3)
C4 C5 C6 124.1(3)
N2 C6 C5 107.9(2)
N2 C7 C8 110.9(2)
N3 C8 C9 122.4(3)
N3 C8 C7 115.2(2)
C9 C8 C7 122.5(3)
C8 C9 C10 118.2(3)
C9 C10 C11 119.6(3)
C12 C11 C10 119.2(3)
N3 C12 C11 121.8(3)
N4 C13 C14 121.8(3)
N4 C13 C19 115.3(2)
C14 C13 C19 122.9(3)
C15 C14 C13 119.6(3)
C16 C15 C14 119.1(3)
C15 C16 C17 118.2(3)
N4 C17 C16 122.9(3)
N4 C17 C18 114.8(2)
C16 C17 C18 122.2(3)
N2 C18 C17 112.1(2)
O1 C19 C13 113.8(2)
C101 B101 C119 111.9(3)
C101 B101 C107 101.6(3)
C119 B101 C107 114.5(2)
C101 B101 C113 114.5(2)
C119 B101 C113 101.6(3)
C107 B101 C113 113.3(3)
C106 C101 C102 112.2(3)
C106 C101 B101 127.6(3)
C102 C101 B101 119.8(3)
F1 C102 C103 115.6(3)
F1 C102 C101 118.9(3)
C103 C102 C101 125.5(3)
F2 C103 C102 120.9(3)
F2 C103 C104 120.0(3)
C102 C103 C104 119.0(3)
F3 C104 C105 120.6(3)
F3 C104 C103 120.8(3)
C105 C104 C103 118.6(3)
F4 C105 C104 119.1(3)
F4 C105 C106 120.7(3)
C104 C105 C106 120.1(3)
F5 C106 C105 114.5(3)
F5 C106 C101 121.0(3)
C105 C106 C101 124.5(3)
C108 C107 C112 112.5(3)
C108 C107 B101 127.4(3)
C112 C107 B101 119.5(3)
F6 C108 C109 115.1(3)
F6 C108 C107 120.5(3)
C109 C108 C107 124.4(3)
F7 C109 C110 119.4(3)
F7 C109 C108 120.3(3)
C110 C109 C108 120.3(3)
F8 C110 C109 121.3(3)
F8 C110 C111 120.5(3)
C109 C110 C111 118.2(3)
F9 C111 C112 120.9(3)
F9 C111 C110 119.5(3)
C112 C111 C110 119.6(3)
F10 C112 C111 116.0(3)
F10 C112 C107 118.9(3)
C111 C112 C107 125.0(3)
C114 C113 C118 113.1(3)
C114 C113 B101 119.3(3)
C118 C113 B101 127.4(3)
F11 C114 C115 115.7(3)
F11 C114 C113 119.0(3)
C115 C114 C113 125.3(3)
F12 C115 C114 121.2(3)
F12 C115 C116 119.9(3)
C114 C115 C116 118.9(4)
F13 C116 C117 121.1(3)
F13 C116 C115 120.0(4)
C117 C116 C115 118.9(3)
F14 C117 C116 119.5(3)
F14 C117 C118 120.2(3)
C116 C117 C118 120.3(3)
F15 C118 C117 115.1(3)
F15 C118 C113 121.4(3)
C117 C118 C113 123.4(3)
C120 C119 C124 112.7(3)
C120 C119 B101 127.1(3)
C124 C119 B101 120.2(3)
F16 C120 C121 115.1(3)
F16 C120 C119 120.8(3)
C121 C120 C119 124.1(3)
F17 C121 C122 119.5(3)
F17 C121 C120 120.1(3)
C122 C121 C120 120.4(3)
F18 C122 C121 120.6(3)
F18 C122 C123 120.7(3)
C121 C122 C123 118.6(3)
F19 C123 C124 121.0(3)
F19 C123 C122 120.0(3)
C124 C123 C122 118.9(3)
F20 C124 C123 115.9(3)
F20 C124 C119 119.0(3)
C123 C124 C119 125.0(3)

loop_
_geom_bond_atom_site_label_1
_geom_bond_atom_site_label_2
_geom_bond_distance
Cl1 Cu1 2.2491(8)
O1 C19 1.408(3)
O1 C20 1.421(4)
Cu1 N1 1.988(3)
Cu1 N3 2.011(2)
Cu1 N2 2.063(2)
N1 C1 1.327(4)
N1 C5 1.350(4)
N2 C7 1.473(4)
N2 C6 1.481(3)
N2 C18 1.487(4)
N3 C12 1.337(4)
N3 C8 1.343(4)
N4 C13 1.331(4)
N4 C17 1.350(4)
C1 C2 1.372(4)
C2 C3 1.366(5)
C3 C4 1.381(5)
C4 C5 1.377(4)
C5 C6 1.500(4)
C7 C8 1.491(4)
C8 C9 1.375(4)
C9 C10 1.376(4)
C10 C11 1.379(5)
C11 C12 1.368(4)
C13 C14 1.385(4)
C13 C19 1.505(4)
C14 C15 1.378(4)
C15 C16 1.377(4)
C16 C17 1.382(4)
C17 C18 1.506(4)
B101 C101 1.646(5)
B101 C119 1.647(5)
B101 C107 1.651(5)
B101 C113 1.659(5)
F1 C102 1.361(3)
F2 C103 1.345(3)
F3 C104 1.343(4)
F4 C105 1.353(3)
F5 C106 1.357(3)
F6 C108 1.353(3)
F7 C109 1.347(3)
F8 C110 1.342(4)
F9 C111 1.345(3)
F10 C112 1.353(3)
F11 C114 1.355(4)
F12 C115 1.339(4)
F13 C116 1.344(4)
F14 C117 1.349(4)
F15 C118 1.353(4)
F16 C120 1.355(3)
F17 C121 1.353(3)
F18 C122 1.348(3)
F19 C123 1.352(4)
F20 C124 1.353(3)
C101 C106 1.385(4)
C101 C102 1.391(4)
C102 C103 1.368(4)
C103 C104 1.373(4)
C104 C105 1.369(4)
C105 C106 1.370(5)
C107 C108 1.384(4)
C107 C112 1.389(4)
C108 C109 1.378(4)
C109 C110 1.365(5)
C110 C111 1.376(4)
C111 C112 1.372(4)
C113 C114 1.378(5)
C113 C118 1.394(4)
C114 C115 1.375(5)
C115 C116 1.378(5)
C116 C117 1.361(5)
C117 C118 1.384(5)
C119 C120 1.383(4)
C119 C124 1.389(4)
C120 C121 1.368(4)
C121 C122 1.364(4)
C122 C123 1.374(5)
C123 C124 1.373(4)

loop_
_geom_torsion_atom_site_label_1
_geom_torsion_atom_site_label_2
_geom_torsion_atom_site_label_3
_geom_torsion_atom_site_label_4
_geom_torsion
N3 Cu1 N1 C1 -172.1(3)
N2 Cu1 N1 C1 -159.9(3)
Cl1 Cu1 N1 C1 21.8(3)
N3 Cu1 N1 C5 3.1(5)
N2 Cu1 N1 C5 15.3(2)
Cl1 Cu1 N1 C5 -163.0(2)
N1 Cu1 N2 C7 -153.31(18)
N3 Cu1 N2 C7 23.32(17)
Cl1 Cu1 N2 C7 -108.4(18)
N1 Cu1 N2 C6 -32.58(19)
N3 Cu1 N2 C6 144.05(19)
Cl1 Cu1 N2 C6 12.3(19)
N1 Cu1 N2 C18 85.48(19)
N3 Cu1 N2 C18 -97.89(19)
Cl1 Cu1 N2 C18 130.4(17)
N1 Cu1 N3 C12 174.5(3)
N2 Cu1 N3 C12 162.4(3)
Cl1 Cu1 N3 C12 -19.5(3)
N1 Cu1 N3 C8 6.2(5)
N2 Cu1 N3 C8 -5.9(2)
Cl1 Cu1 N3 C8 172.23(19)
C5 N1 C1 C2 -0.7(5)
Cu1 N1 C1 C2 174.4(2)
N1 C1 C2 C3 0.3(5)
C1 C2 C3 C4 0.5(5)
C2 C3 C4 C5 -0.9(5)
C1 N1 C5 C4 0.3(4)
Cu1 N1 C5 C4 -175.4(2)
C1 N1 C5 C6 -177.8(3)
Cu1 N1 C5 C6 6.5(3)
C3 C4 C5 N1 0.5(5)
C3 C4 C5 C6 178.4(3)
C7 N2 C6 C5 158.6(2)
C18 N2 C6 C5 -75.6(3)
Cu1 N2 C6 C5 43.6(3)
N1 C5 C6 N2 -34.5(3)
C4 C5 C6 N2 147.5(3)
C6 N2 C7 C8 -150.9(2)
C18 N2 C7 C8 84.6(3)
Cu1 N2 C7 C8 -36.2(3)
C12 N3 C8 C9 -2.5(5)
Cu1 N3 C8 C9 166.8(3)
C12 N3 C8 C7 176.9(3)
Cu1 N3 C8 C7 -13.8(3)
N2 C7 C8 N3 34.7(4)
N2 C7 C8 C9 -145.9(3)
N3 C8 C9 C10 1.9(5)
C7 C8 C9 C10 -177.4(3)
C8 C9 C10 C11 -0.3(5)
C9 C10 C11 C12 -0.6(6)
C8 N3 C12 C11 1.5(5)
Cu1 N3 C12 C11 -166.2(3)
C10 C11 C12 N3 0.0(5)
C17 N4 C13 C14 -0.7(5)
C17 N4 C13 C19 177.5(3)
N4 C13 C14 C15 -0.2(5)
C19 C13 C14 C15 -178.2(3)
C13 C14 C15 C16 1.5(5)
C14 C15 C16 C17 -1.9(5)
C13 N4 C17 C16 0.3(5)
C13 N4 C17 C18 -178.1(3)
C15 C16 C17 N4 1.0(5)
C15 C16 C17 C18 179.2(3)
C7 N2 C18 C17 -74.7(3)
C6 N2 C18 C17 158.2(2)
Cu1 N2 C18 C17 42.9(3)
N4 C17 C18 N2 -55.7(4)
C16 C17 C18 N2 126.0(3)
C20 O1 C19 C13 -94.0(3)
N4 C13 C19 O1 -170.9(3)
C14 C13 C19 O1 7.3(5)
C119 B101 C101 C106 -18.6(4)
C107 B101 C101 C106 104.0(3)
C113 B101 C101 C106 -133.5(3)
C119 B101 C101 C102 169.2(3)
C107 B101 C101 C102 -68.2(3)
C113 B101 C101 C102 54.3(4)
C106 C101 C102 F1 -176.6(2)
B101 C101 C102 F1 -3.3(4)
C106 C101 C102 C103 4.1(4)
B101 C101 C102 C103 177.4(3)
F1 C102 C103 F2 -0.7(4)
C101 C102 C103 F2 178.6(3)
F1 C102 C103 C104 178.9(2)
C101 C102 C103 C104 -1.8(5)
F2 C103 C104 F3 -2.3(4)
C102 C103 C104 F3 178.1(3)
F2 C103 C104 C105 178.2(3)
C102 C103 C104 C105 -1.5(4)
F3 C104 C105 F4 1.0(4)
C103 C104 C105 F4 -179.5(3)
F3 C104 C105 C106 -177.5(3)
C103 C104 C105 C106 2.0(4)
F4 C105 C106 F5 0.4(4)
C104 C105 C106 F5 178.9(3)
F4 C105 C106 C101 -177.8(3)
C104 C105 C106 C101 0.7(5)
C102 C101 C106 F5 178.4(3)
B101 C101 C106 F5 5.7(5)
C102 C101 C106 C105 -3.5(4)
B101 C101 C106 C105 -176.2(3)
C101 B101 C107 C108 104.7(4)
C119 B101 C107 C108 -134.5(3)
C113 B101 C107 C108 -18.6(5)
C101 B101 C107 C112 -65.7(3)
C119 B101 C107 C112 55.1(4)
C113 B101 C107 C112 170.9(3)
C112 C107 C108 F6 178.7(3)
B101 C107 C108 F6 7.7(5)
C112 C107 C108 C109 -1.2(5)
B101 C107 C108 C109 -172.2(3)
F6 C108 C109 F7 -0.8(5)
C107 C108 C109 F7 179.1(3)
F6 C108 C109 C110 -179.6(3)
C107 C108 C109 C110 0.3(6)
F7 C109 C110 F8 1.4(5)
C108 C109 C110 F8 -179.8(3)
F7 C109 C110 C111 -178.9(3)
C108 C109 C110 C111 -0.1(5)
F8 C110 C111 F9 2.2(5)
C109 C110 C111 F9 -177.5(3)
F8 C110 C111 C112 -179.4(3)
C109 C110 C111 C112 0.9(5)
F9 C111 C112 F10 -2.8(4)
C110 C111 C112 F10 178.8(3)
F9 C111 C112 C107 176.4(3)
C110 C111 C112 C107 -2.0(5)
C108 C107 C112 F10 -178.7(3)
B101 C107 C112 F10 -6.9(4)
C108 C107 C112 C111 2.1(5)
B101 C107 C112 C111 173.9(3)
C101 B101 C113 C114 -171.2(3)
C119 B101 C113 C114 67.9(4)
C107 B101 C113 C114 -55.4(4)
C101 B101 C113 C118 14.0(5)
C119 B101 C113 C118 -106.8(4)
C107 B101 C113 C118 129.9(3)
C118 C113 C114 F11 178.4(3)
B101 C113 C114 F11 3.0(5)
C118 C113 C114 C115 -2.1(5)
B101 C113 C114 C115 -177.6(3)
F11 C114 C115 F12 0.5(6)
C113 C114 C115 F12 -179.0(3)
F11 C114 C115 C116 179.6(4)
C113 C114 C115 C116 0.2(6)
F12 C115 C116 F13 -0.5(6)
C114 C115 C116 F13 -179.7(4)
F12 C115 C116 C117 -178.9(4)
C114 C115 C116 C117 1.9(6)
F13 C116 C117 F14 1.4(6)
C115 C116 C117 F14 179.7(4)
F13 C116 C117 C118 179.7(4)
C115 C116 C117 C118 -1.9(7)
F14 C117 C118 F15 -2.4(5)
C116 C117 C118 F15 179.2(4)
F14 C117 C118 C113 178.1(3)
C116 C117 C118 C113 -0.2(6)
C114 C113 C118 F15 -177.3(3)
B101 C113 C118 F15 -2.3(5)
C114 C113 C118 C117 2.1(5)
B101 C113 C118 C117 177.2(3)
C101 B101 C119 C120 127.5(3)
C107 B101 C119 C120 12.6(5)
C113 B101 C119 C120 -109.9(3)
C101 B101 C119 C124 -53.4(4)
C107 B101 C119 C124 -168.3(3)
C113 B101 C119 C124 69.2(4)
C124 C119 C120 F16 -176.0(3)
B101 C119 C120 F16 3.2(5)
C124 C119 C120 C121 4.2(5)
B101 C119 C120 C121 -176.6(3)
F16 C120 C121 F17 -0.9(4)
C119 C120 C121 F17 179.0(3)
F16 C120 C121 C122 178.9(3)
C119 C120 C121 C122 -1.3(5)
F17 C121 C122 F18 -1.8(5)
C120 C121 C122 F18 178.4(3)
F17 C121 C122 C123 178.2(3)
C120 C121 C122 C123 -1.6(5)
F18 C122 C123 F19 -0.2(5)
C121 C122 C123 F19 179.8(3)
F18 C122 C123 C124 -178.9(3)
C121 C122 C123 C124 1.0(5)
F19 C123 C124 F20 -0.4(5)
C122 C123 C124 F20 178.3(3)
F19 C123 C124 C119 -176.3(3)
C122 C123 C124 C119 2.4(5)
C120 C119 C124 F20 179.4(3)
B101 C119 C124 F20 0.2(5)
C120 C119 C124 C123 -4.8(5)
B101 C119 C124 C123 176.0(3)

loop_
_diffrn_scan_number
_diffrn_scan_type
_diffrn_scan_start
_diffrn_scan_end
_diffrn_scan_width
_diffrn_scan_exptime
_diffrn_scan_omega
_diffrn_scan_theta
_diffrn_scan_kappa
_diffrn_scan_phi
_diffrn_scan_omega1
_diffrn_scan_theta1
_diffrn_scan_frames
1 omega -70.80 37.20 1.00 20.00 - -35.00 81.00 0.00 0.00 0.00 108
2 omega -8.73 81.27 1.00 20.00 - 25.00 -119.00 120.00 0.00 0.00 90
3 omega -5.50 96.50 1.00 20.00 - 25.00 71.00 240.00 0.00 0.00 102
4 omega -64.50 38.50 1.00 20.00 - -35.00 41.00 0.00 0.00 0.00 103
